data_2216648
loop_
_publ_author_name
'Fitchett, Christopher M.'
'Steel, Peter J.'

_publ_section_title
;
 (5<i>R</i>)-5,9,9-Trimethyl-5,6,7,8-tetrahydro-5,8-methanoquinoxaline:
 a chiral Mills--Nixon pyrazine
;
_journal_coeditor_code LW2042
_journal_issue 12
_journal_name_full 'Acta Crystallographica Section E'
_journal_page_first o4899
_journal_page_last o4899
_journal_paper_doi 10.1107/S1600536807060710
_journal_volume 63
_journal_year 2007
_chemical_formula_iupac 'C12 H16 N2'
_chemical_formula_moiety 'C12 H16 N2'
_chemical_formula_sum 'C12 H16 N2'
_chemical_formula_weight 188.27
_chemical_name_systematic
;
(5R)-5,9,9-Trimethyl-5,6,7,8-tetrahydro-5,8-methanoquinoxaline
;
_space_group_IT_number 19
_symmetry_cell_setting orthorhombic
_symmetry_space_group_name_Hall 'P 2ac 2ab'
_symmetry_space_group_name_H-M 'P 21 21 21'
_atom_sites_solution_hydrogens geom
_atom_sites_solution_primary direct
_atom_sites_solution_secondary difmap
_audit_creation_method SHELXL-97
_cell_angle_alpha 90.00
_cell_angle_beta 90.00
_cell_angle_gamma 90.00
_cell_formula_units_Z 4
_cell_length_a 6.7201(16)
_cell_length_b 12.069(3)
_cell_length_c 12.880(3)
_cell_measurement_reflns_used 7694
_cell_measurement_temperature 168(2)
_cell_measurement_theta_max 26.30
_cell_measurement_theta_min 2.31
_cell_volume 1044.6(4)
_computing_cell_refinement 'SAINT (Bruker 1997)'
_computing_data_collection 'SMART (Bruker 1997)'
_computing_data_reduction 'SAINT (Bruker 1997)'
_computing_molecular_graphics 'SHELXTL, (Bruker 1997)'
_computing_publication_material 'SHELXTL (Bruker 1997)'
_computing_structure_refinement 'SHELXL97 (Sheldrick, 1997)'
_computing_structure_solution 'SHELXS97 (Sheldrick, 1990)'
_diffrn_ambient_temperature 168(2)
_diffrn_measured_fraction_theta_full 0.995
_diffrn_measured_fraction_theta_max 0.995
_diffrn_measurement_device_type 'Bruker SMART CCD area-detector'
_diffrn_measurement_method 'phi and omega scans'
_diffrn_radiation_monochromator graphite
_diffrn_radiation_source 'fine-focus sealed tube'
_diffrn_radiation_type MoK\a
_diffrn_radiation_wavelength 0.71073
_diffrn_reflns_av_R_equivalents 0.0250
_diffrn_reflns_av_sigmaI/netI 0.0131
_diffrn_reflns_limit_h_max 6
_diffrn_reflns_limit_h_min -8
_diffrn_reflns_limit_k_max 15
_diffrn_reflns_limit_k_min -14
_diffrn_reflns_limit_l_max 16
_diffrn_reflns_limit_l_min -15
_diffrn_reflns_number 10747
_diffrn_reflns_theta_full 26.30
_diffrn_reflns_theta_max 26.30
_diffrn_reflns_theta_min 2.31
_exptl_absorpt_coefficient_mu 0.072
_exptl_absorpt_correction_T_max 0.9726
_exptl_absorpt_correction_T_min 0.9021
_exptl_absorpt_correction_type multi-scan
_exptl_absorpt_process_details '(SADABS; Sheldrick, 2002)'
_exptl_crystal_colour colourless
_exptl_crystal_density_diffrn 1.197
_exptl_crystal_density_method 'not measured'
_exptl_crystal_description block
_exptl_crystal_F_000 408
_exptl_crystal_size_max 0.49
_exptl_crystal_size_mid 0.48
_exptl_crystal_size_min 0.39
_refine_diff_density_max 0.143
_refine_diff_density_min -0.251
_refine_ls_abs_structure_details 'Friedel pairs merged'
_refine_ls_extinction_method none
_refine_ls_goodness_of_fit_ref 1.125
_refine_ls_hydrogen_treatment constr
_refine_ls_matrix_type full
_refine_ls_number_parameters 128
_refine_ls_number_reflns 1245
_refine_ls_number_restraints 0
_refine_ls_restrained_S_all 1.125
_refine_ls_R_factor_all 0.0370
_refine_ls_R_factor_gt 0.0345
_refine_ls_shift/su_max 0.000
_refine_ls_shift/su_mean 0.000
_refine_ls_structure_factor_coef Fsqd
_refine_ls_weighting_details 'calc w=1/[\s^2^(Fo^2^)+(0.0583P)^2^+0.1417P] where P=(Fo^2^+2Fc^2^)/3'
_refine_ls_weighting_scheme calc
_refine_ls_wR_factor_gt 0.0902
_refine_ls_wR_factor_ref 0.0924
_reflns_number_gt 1182
_reflns_number_total 1245
_reflns_threshold_expression >2sigma(I)
_cod_data_source_file lw2042.cif
_cod_data_source_block I
_cod_database_code 2216648
_cod_database_fobs_code 2216648

loop_
_symmetry_equiv_pos_as_xyz
'x, y, z'
'-x+1/2, -y, z+1/2'
'-x, y+1/2, -z+1/2'
'x+1/2, -y+1/2, -z'

loop_
_atom_site_type_symbol
_atom_site_label
_atom_site_fract_x
_atom_site_fract_y
_atom_site_fract_z
_atom_site_U_iso_or_equiv
_atom_site_adp_type
_atom_site_calc_flag
_atom_site_refinement_flags
_atom_site_occupancy
N N1 0.3716(2) 0.21301(11) 0.38303(10) 0.0252(3) Uani d . 1
C C2 0.5047(3) 0.19406(13) 0.46067(12) 0.0277(4) Uani d . 1
H H2A 0.5083 0.2442 0.5175 0.033 Uiso calc R 1
C C3 0.6345(3) 0.10575(14) 0.46071(13) 0.0294(4) Uani d . 1
H H3A 0.7228 0.0979 0.5178 0.035 Uiso calc R 1
N N4 0.6431(2) 0.02876(11) 0.38304(11) 0.0284(3) Uani d . 1
C C5 0.5156(2) 0.04882(12) 0.30684(12) 0.0226(3) Uani d . 1
C C6 0.4787(3) -0.01425(13) 0.20715(12) 0.0244(4) Uani d . 1
H H6A 0.5889 -0.0639 0.1835 0.029 Uiso calc R 1
C C7 0.2718(3) -0.07056(14) 0.22311(14) 0.0306(4) Uani d . 1
H H7A 0.2414 -0.1225 0.1657 0.037 Uiso calc R 1
H H7B 0.2667 -0.1112 0.2898 0.037 Uiso calc R 1
C C8 0.1253(2) 0.02917(14) 0.22333(13) 0.0285(4) Uani d . 1
H H8A 0.0527 0.0336 0.2901 0.034 Uiso calc R 1
H H8B 0.0275 0.0224 0.1662 0.034 Uiso calc R 1
C C9 0.2605(2) 0.13326(12) 0.20758(11) 0.0221(4) Uani d . 1
C C10 0.3819(2) 0.13925(12) 0.30680(11) 0.0211(3) Uani d . 1
C C11 0.4257(2) 0.08475(12) 0.13282(12) 0.0226(3) Uani d . 1
C C12 0.3468(3) 0.04913(15) 0.02580(13) 0.0318(4) Uani d . 1
H H12A 0.4568 0.0200 -0.0160 0.048 Uiso calc R 1
H H12B 0.2879 0.1132 -0.0094 0.048 Uiso calc R 1
H H12C 0.2455 -0.0085 0.0347 0.048 Uiso calc R 1
C C13 0.6004(3) 0.16434(15) 0.11496(13) 0.0314(4) Uani d . 1
H H13A 0.6973 0.1297 0.0683 0.047 Uiso calc R 1
H H13B 0.6644 0.1811 0.1815 0.047 Uiso calc R 1
H H13C 0.5512 0.2331 0.0837 0.047 Uiso calc R 1
C C14 0.1535(3) 0.23901(14) 0.17711(14) 0.0328(4) Uani d . 1
H H14A 0.0562 0.2583 0.2308 0.049 Uiso calc R 1
H H14B 0.0848 0.2279 0.1108 0.049 Uiso calc R 1
H H14C 0.2504 0.2992 0.1700 0.049 Uiso calc R 1

loop_
_atom_site_aniso_label
_atom_site_aniso_U_11
_atom_site_aniso_U_22
_atom_site_aniso_U_33
_atom_site_aniso_U_12
_atom_site_aniso_U_13
_atom_site_aniso_U_23
N1 0.0277(7) 0.0248(6) 0.0231(6) 0.0003(6) 0.0018(6) -0.0022(5)
C2 0.0321(9) 0.0299(8) 0.0211(7) -0.0044(7) -0.0015(7) -0.0047(6)
C3 0.0282(8) 0.0368(9) 0.0232(8) -0.0037(8) -0.0037(7) 0.0016(7)
N4 0.0276(7) 0.0312(7) 0.0264(7) 0.0030(6) -0.0033(6) 0.0020(6)
C5 0.0241(7) 0.0225(7) 0.0213(7) -0.0004(6) 0.0021(7) 0.0010(6)
C6 0.0278(8) 0.0226(7) 0.0227(7) 0.0035(7) -0.0013(7) -0.0015(6)
C7 0.0397(10) 0.0232(7) 0.0288(8) -0.0073(8) -0.0017(8) 0.0007(6)
C8 0.0235(8) 0.0335(9) 0.0285(8) -0.0064(8) -0.0009(7) -0.0002(7)
C9 0.0221(7) 0.0233(8) 0.0209(7) -0.0002(7) -0.0013(7) 0.0000(6)
C10 0.0206(7) 0.0223(7) 0.0202(7) -0.0017(6) 0.0023(6) 0.0017(6)
C11 0.0244(8) 0.0230(7) 0.0204(7) -0.0013(6) 0.0004(7) -0.0008(6)
C12 0.0360(9) 0.0374(9) 0.0219(8) -0.0005(8) -0.0032(7) -0.0013(7)
C13 0.0308(9) 0.0367(9) 0.0265(8) -0.0073(8) 0.0037(8) 0.0017(7)
C14 0.0342(9) 0.0315(9) 0.0327(8) 0.0089(8) -0.0064(8) 0.0011(7)

loop_
_atom_type_symbol
_atom_type_description
_atom_type_scat_dispersion_real
_atom_type_scat_dispersion_imag
_atom_type_scat_source
C C 0.0033 0.0000 'International Tables Vol C Tables 4.2.6.8 and 6.1.1.4'
H H 0.0000 0.0000 'International Tables Vol C Tables 4.2.6.8 and 6.1.1.4'
N N 0.0061 0.0000 'International Tables Vol C Tables 4.2.6.8 and 6.1.1.4'

loop_
_geom_angle_atom_site_label_1
_geom_angle_atom_site_label_2
_geom_angle_atom_site_label_3
_geom_angle
C10 N1 C2 113.35(14)
N1 C2 C3 123.13(15)
N1 C2 H2A 118.4
C3 C2 H2A 118.4
N4 C3 C2 123.56(15)
N4 C3 H3A 118.2
C2 C3 H3A 118.2
C5 N4 C3 113.00(14)
N4 C5 C10 123.52(14)
N4 C5 C6 129.98(14)
C10 C5 C6 106.50(13)
C5 C6 C7 104.66(13)
C5 C6 C11 99.88(12)
C7 C6 C11 102.07(12)
C5 C6 H6A 116.0
C7 C6 H6A 116.0
C11 C6 H6A 116.0
C8 C7 C6 103.14(13)
C8 C7 H7A 111.1
C6 C7 H7A 111.1
C8 C7 H7B 111.1
C6 C7 H7B 111.1
H7A C7 H7B 109.1
C7 C8 C9 104.68(12)
C7 C8 H8A 110.8
C9 C8 H8A 110.8
C7 C8 H8B 110.8
C9 C8 H8B 110.8
H8A C8 H8B 108.9
C14 C9 C10 115.63(13)
C14 C9 C8 115.73(14)
C10 C9 C8 103.97(12)
C14 C9 C11 119.12(13)
C10 C9 C11 98.80(12)
C8 C9 C11 100.92(12)
N1 C10 C5 123.43(14)
N1 C10 C9 128.80(14)
C5 C10 C9 107.76(13)
C13 C11 C12 107.72(13)
C13 C11 C6 113.18(13)
C12 C11 C6 114.30(13)
C13 C11 C9 113.37(13)
C12 C11 C9 114.03(13)
C6 C11 C9 94.00(12)
C11 C12 H12A 109.5
C11 C12 H12B 109.5
H12A C12 H12B 109.5
C11 C12 H12C 109.5
H12A C12 H12C 109.5
H12B C12 H12C 109.5
C11 C13 H13A 109.5
C11 C13 H13B 109.5
H13A C13 H13B 109.5
C11 C13 H13C 109.5
H13A C13 H13C 109.5
H13B C13 H13C 109.5
C9 C14 H14A 109.5
C9 C14 H14B 109.5
H14A C14 H14B 109.5
C9 C14 H14C 109.5
H14A C14 H14C 109.5
H14B C14 H14C 109.5

loop_
_geom_bond_atom_site_label_1
_geom_bond_atom_site_label_2
_geom_bond_distance
_geom_bond_publ_flag
N1 C10 1.327(2) y
N1 C2 1.361(2) y
C2 C3 1.377(2) y
C2 H2A 0.9500 ?
C3 N4 1.367(2) y
C3 H3A 0.9500 ?
N4 C5 1.325(2) y
C5 C10 1.413(2) y
C5 C6 1.513(2) ?
C6 C7 1.561(2) ?
C6 C11 1.572(2) ?
C6 H6A 1.0000 ?
C7 C8 1.555(2) ?
C7 H7A 0.9900 ?
C7 H7B 0.9900 ?
C8 C9 1.564(2) ?
C8 H8A 0.9900 ?
C8 H8B 0.9900 ?
C9 C14 1.516(2) ?
C9 C10 1.518(2) ?
C9 C11 1.582(2) ?
C11 C13 1.535(2) ?
C11 C12 1.538(2) ?
C12 H12A 0.9800 ?
C12 H12B 0.9800 ?
C12 H12C 0.9800 ?
C13 H13A 0.9800 ?
C13 H13B 0.9800 ?
C13 H13C 0.9800 ?
C14 H14A 0.9800 ?
C14 H14B 0.9800 ?
C14 H14C 0.9800 ?

loop_
_geom_torsion_atom_site_label_1
_geom_torsion_atom_site_label_2
_geom_torsion_atom_site_label_3
_geom_torsion_atom_site_label_4
_geom_torsion
C10 N1 C2 C3 -1.2(2)
N1 C2 C3 N4 0.2(3)
C2 C3 N4 C5 1.0(2)
C3 N4 C5 C10 -1.1(2)
C3 N4 C5 C6 179.32(15)
N4 C5 C6 C7 108.58(18)
C10 C5 C6 C7 -71.02(15)
N4 C5 C6 C11 -146.06(16)
C10 C5 C6 C11 34.34(15)
C5 C6 C7 C8 68.53(14)
C11 C6 C7 C8 -35.19(15)
C6 C7 C8 C9 -0.01(15)
C7 C8 C9 C14 164.82(14)
C7 C8 C9 C10 -67.24(15)
C7 C8 C9 C11 34.80(15)
C2 N1 C10 C5 1.0(2)
C2 N1 C10 C9 -179.43(14)
N4 C5 C10 N1 0.2(2)
C6 C5 C10 N1 179.81(14)
N4 C5 C10 C9 -179.48(14)
C6 C5 C10 C9 0.15(16)
C14 C9 C10 N1 17.8(2)
C8 C9 C10 N1 -110.20(17)
C11 C9 C10 N1 146.14(16)
C14 C9 C10 C5 -162.58(14)
C8 C9 C10 C5 69.43(15)
C11 C9 C10 C5 -34.23(14)
C5 C6 C11 C13 65.16(16)
C7 C6 C11 C13 172.61(13)
C5 C6 C11 C12 -171.03(13)
C7 C6 C11 C12 -63.58(17)
C5 C6 C11 C9 -52.38(13)
C7 C6 C11 C9 55.07(13)
C14 C9 C11 C13 60.42(19)
C10 C9 C11 C13 -65.54(15)
C8 C9 C11 C13 -171.73(13)
C14 C9 C11 C12 -63.32(18)
C10 C9 C11 C12 170.71(13)
C8 C9 C11 C12 64.53(15)
C14 C9 C11 C6 177.81(14)
C10 C9 C11 C6 51.84(12)
C8 C9 C11 C6 -54.34(13)

loop_
_cod_related_entry_id
_cod_related_entry_database
_cod_related_entry_code
1 ChemSpider 21196318
